data_7016720
loop_
_publ_author_name
'Pattacini, Roberto'
'Teo, Peili'
'Zhang, Jun'
'Lan, Yanhua'
'Powell, Annie K.'
'Nehrkorn, Joscha'
'Waldmann, Oliver'
'Hor, T. S. Andy'
'Braunstein, Pierre'

_publ_section_title
;
 Synthesis, characterization, and single-molecule metamagnetism of new
 Co(ii) polynuclear complexes of pyridine-2-ylmethanol.
;
_journal_issue 40
_journal_name_full 'Dalton transactions (Cambridge, England : 2003)'
_journal_page_first 10526
_journal_page_last 10534
_journal_paper_doi 10.1039/c1dt10631g
_journal_volume 40
_journal_year 2011
_chemical_formula_moiety 'C72 H72 Co7 N12 O12, 4(C H2 Cl2), 2(Cl)'
_chemical_formula_sum 'C76 H80 Cl10 Co7 N12 O12'
_chemical_formula_weight 2120.53
_space_group_IT_number 2
_symmetry_cell_setting triclinic
_symmetry_Int_Tables_number 2
_symmetry_space_group_name_Hall '-P 1'
_symmetry_space_group_name_H-M 'P -1'
_atom_sites_solution_hydrogens geom
_atom_sites_solution_primary direct
_atom_sites_solution_secondary difmap
_audit_creation_method SHELXL-97
_cell_angle_alpha 61.785(3)
_cell_angle_beta 73.167(4)
_cell_angle_gamma 75.014(4)
_cell_formula_units_Z 1
_cell_length_a 12.495(7)
_cell_length_b 14.180(1)
_cell_length_c 14.571(1)
_cell_measurement_reflns_used 8142
_cell_measurement_temperature 173(2)
_cell_measurement_theta_max 26.42
_cell_measurement_theta_min 0.998
_cell_volume 2154.7(12)
_computing_cell_refinement 'HKL Scalepack (Otwinowski & Minor 1997)'
_computing_data_collection 'Collect (Bruker AXS BV, 1997-2004)'
_computing_data_reduction 'HKL Denzo and Scalepack (Otwinowski & Minor 1997)'
_computing_molecular_graphics ORTEP-3
_computing_publication_material PLATON
_computing_structure_refinement 'SHELXL-97 (Sheldrick, 1997)'
_computing_structure_solution 'SHELXS-97 (Sheldrick, 1997)'
_diffrn_ambient_temperature 173(2)
_diffrn_measured_fraction_theta_full 0.970
_diffrn_measured_fraction_theta_max 0.970
_diffrn_radiation_monochromator graphite
_diffrn_radiation_probe x-ray
_diffrn_radiation_type MoK\a
_diffrn_radiation_wavelength 0.71073
_diffrn_reflns_av_R_equivalents 0.0510
_diffrn_reflns_av_sigmaI/netI 0.1875
_diffrn_reflns_limit_h_max 15
_diffrn_reflns_limit_h_min -15
_diffrn_reflns_limit_k_max 17
_diffrn_reflns_limit_k_min -18
_diffrn_reflns_limit_l_max 18
_diffrn_reflns_limit_l_min -13
_diffrn_reflns_number 12470
_diffrn_reflns_theta_full 27.00
_diffrn_reflns_theta_max 27.00
_diffrn_reflns_theta_min 1.62
_diffrn_source 'fine-focus sealed tube'
_exptl_absorpt_coefficient_mu 1.689
_exptl_absorpt_correction_type none
_exptl_crystal_colour red
_exptl_crystal_density_diffrn 1.634
_exptl_crystal_density_method 'not measured'
_exptl_crystal_description prism
_exptl_crystal_F_000 1075
_exptl_crystal_size_max 0.2
_exptl_crystal_size_mid 0.2
_exptl_crystal_size_min 0.1
_refine_diff_density_max 1.305
_refine_diff_density_min -1.211
_refine_diff_density_rms 0.120
_refine_ls_extinction_method none
_refine_ls_goodness_of_fit_ref 0.985
_refine_ls_hydrogen_treatment constr
_refine_ls_matrix_type full
_refine_ls_number_parameters 529
_refine_ls_number_reflns 9116
_refine_ls_number_restraints 0
_refine_ls_restrained_S_all 0.985
_refine_ls_R_factor_all 0.2014
_refine_ls_R_factor_gt 0.0622
_refine_ls_shift/su_max 0.011
_refine_ls_shift/su_mean 0.000
_refine_ls_structure_factor_coef Fsqd
_refine_ls_weighting_details 'calc w=1/[\s^2^(Fo^2^)+(0.0350P)^2^+0.0000P] where P=(Fo^2^+2Fc^2^)/3'
_refine_ls_weighting_scheme calc
_refine_ls_wR_factor_gt 0.1105
_refine_ls_wR_factor_ref 0.1341
_reflns_number_gt 3729
_reflns_number_total 9116
_reflns_threshold_expression >2sigma(I)
_cod_data_source_file c1dt10631g.txt
_cod_data_source_block Compound1
_cod_database_code 7016720

loop_
_symmetry_equiv_pos_as_xyz
'x, y, z'
'-x, -y, -z'

loop_
_atom_site_label
_atom_site_type_symbol
_atom_site_fract_x
_atom_site_fract_y
_atom_site_fract_z
_atom_site_U_iso_or_equiv
_atom_site_adp_type
_atom_site_occupancy
_atom_site_symmetry_multiplicity
_atom_site_calc_flag
_atom_site_refinement_flags
Co1 Co 0.5000 0.0000 0.5000 0.0289(3) Uani 1 2 d S
Co2 Co 0.51218(6) -0.09104(6) 0.74243(6) 0.0333(2) Uani 1 1 d .
Co3 Co 0.60164(6) 0.13102(6) 0.57302(6) 0.0336(2) Uani 1 1 d .
Co4 Co 0.44788(6) -0.23680(6) 0.66069(6) 0.0324(2) Uani 1 1 d .
O1 O 0.4526(3) 0.0492(3) 0.6231(3) 0.0294(10) Uani 1 1 d .
O2 O 0.6413(3) -0.0039(3) 0.6996(3) 0.0417(11) Uani 1 1 d .
O3 O 0.6368(2) 0.0850(3) 0.4501(3) 0.0278(10) Uani 1 1 d .
O4 O 0.5375(3) 0.2726(3) 0.4598(3) 0.0357(10) Uani 1 1 d .
O5 O 0.5736(2) -0.1450(3) 0.6157(3) 0.0264(10) Uani 1 1 d .
O6 O 0.4057(3) -0.1945(3) 0.7849(3) 0.0371(11) Uani 1 1 d .
N1 N 0.4024(4) -0.0087(4) 0.8317(4) 0.0379(13) Uani 1 1 d .
N2 N 0.6257(4) -0.2002(4) 0.8439(4) 0.0331(13) Uani 1 1 d .
N3 N 0.7740(4) 0.1542(4) 0.5086(4) 0.0378(13) Uani 1 1 d .
N4 N 0.5335(4) 0.2333(4) 0.6530(4) 0.0362(13) Uani 1 1 d .
N5 N 0.5815(3) -0.3598(4) 0.7236(4) 0.0355(13) Uani 1 1 d .
N6 N 0.3009(4) -0.3087(4) 0.7509(4) 0.0414(14) Uani 1 1 d .
C1 C 0.3934(5) -0.0332(6) 0.9346(6) 0.056(2) Uani 1 1 d .
H1 H 0.4413 -0.0921 0.9734 0.067 Uiso 1 1 calc R
C2 C 0.3171(6) 0.0244(5) 0.9846(6) 0.061(2) Uani 1 1 d .
H2 H 0.3128 0.0049 1.0560 0.074 Uiso 1 1 calc R
C3 C 0.2464(5) 0.1126(5) 0.9269(6) 0.0543(19) Uani 1 1 d .
H3 H 0.1943 0.1538 0.9586 0.065 Uiso 1 1 calc R
C4 C 0.2542(5) 0.1379(5) 0.8227(5) 0.0408(17) Uani 1 1 d .
H4 H 0.2063 0.1960 0.7831 0.049 Uiso 1 1 calc R
C5 C 0.3350(4) 0.0758(5) 0.7752(5) 0.0345(16) Uani 1 1 d .
C6 C 0.3470(4) 0.0988(4) 0.6614(5) 0.0346(16) Uani 1 1 d .
H6A H 0.2866 0.0724 0.6549 0.041 Uiso 1 1 calc R
H6B H 0.3400 0.1764 0.6182 0.041 Uiso 1 1 calc R
C7 C 0.6091(5) -0.3020(5) 0.9197(5) 0.0405(17) Uani 1 1 d .
H7 H 0.5427 -0.3264 0.9290 0.049 Uiso 1 1 calc R
C8 C 0.6853(5) -0.3705(5) 0.9831(4) 0.0414(17) Uani 1 1 d .
H8 H 0.6718 -0.4397 1.0337 0.050 Uiso 1 1 calc R
C9 C 0.7833(5) -0.3323(5) 0.9688(5) 0.0493(19) Uani 1 1 d .
H9 H 0.8358 -0.3754 1.0118 0.059 Uiso 1 1 calc R
C10 C 0.8030(5) -0.2311(5) 0.8913(5) 0.0407(17) Uani 1 1 d .
H10 H 0.8696 -0.2061 0.8801 0.049 Uiso 1 1 calc R
C11 C 0.7221(5) -0.1663(5) 0.8298(5) 0.0354(16) Uani 1 1 d .
C12 C 0.7362(4) -0.0537(4) 0.7439(5) 0.0375(16) Uani 1 1 d .
H12A H 0.7507 -0.0110 0.7737 0.045 Uiso 1 1 calc R
H12B H 0.8009 -0.0575 0.6890 0.045 Uiso 1 1 calc R
C13 C 0.8362(5) 0.2017(5) 0.5311(6) 0.055(2) Uani 1 1 d .
H13 H 0.8030 0.2291 0.5812 0.067 Uiso 1 1 calc R
C14 C 0.9479(6) 0.2115(6) 0.4826(7) 0.080(3) Uani 1 1 d .
H14 H 0.9885 0.2463 0.4986 0.096 Uiso 1 1 calc R
C15 C 0.9977(5) 0.1697(6) 0.4112(7) 0.078(3) Uani 1 1 d .
H15 H 1.0732 0.1749 0.3784 0.093 Uiso 1 1 calc R
C16 C 0.9362(5) 0.1200(5) 0.3879(6) 0.055(2) Uani 1 1 d .
H16 H 0.9688 0.0917 0.3384 0.066 Uiso 1 1 calc R
C17 C 0.8240(4) 0.1124(5) 0.4394(5) 0.0351(16) Uani 1 1 d .
C18 C 0.7526(4) 0.0559(4) 0.4193(4) 0.0296(15) Uani 1 1 d .
H18A H 0.7697 0.0732 0.3443 0.036 Uiso 1 1 calc R
H18B H 0.7719 -0.0217 0.4580 0.036 Uiso 1 1 calc R
C19 C 0.5369(5) 0.2083(5) 0.7540(6) 0.0485(19) Uani 1 1 d .
H19 H 0.5841 0.1463 0.7894 0.058 Uiso 1 1 calc R
C20 C 0.4750(5) 0.2688(6) 0.8073(6) 0.056(2) Uani 1 1 d .
H20 H 0.4808 0.2488 0.8765 0.067 Uiso 1 1 calc R
C21 C 0.4049(5) 0.3587(5) 0.7566(5) 0.055(2) Uani 1 1 d .
H21 H 0.3610 0.4008 0.7911 0.066 Uiso 1 1 calc R
C23 C 0.4659(5) 0.3223(5) 0.6052(5) 0.0366(16) Uani 1 1 d .
C24 C 0.4635(5) 0.3480(5) 0.4915(5) 0.0416(17) Uani 1 1 d .
H24A H 0.3875 0.3484 0.4869 0.050 Uiso 1 1 calc R
H24B H 0.4842 0.4194 0.4441 0.050 Uiso 1 1 calc R
C25 C 0.5770(5) -0.4647(5) 0.7905(5) 0.0469(19) Uani 1 1 d .
H25 H 0.5082 -0.4904 0.8127 0.056 Uiso 1 1 calc R
C26 C 0.6684(5) -0.5350(5) 0.8272(5) 0.054(2) Uani 1 1 d .
H26 H 0.6612 -0.6064 0.8756 0.065 Uiso 1 1 calc R
C27 C 0.7717(5) -0.4995(5) 0.7920(5) 0.055(2) Uani 1 1 d .
H27 H 0.8355 -0.5469 0.8152 0.065 Uiso 1 1 calc R
C28 C 0.7792(5) -0.3934(5) 0.7224(5) 0.0434(18) Uani 1 1 d .
H28 H 0.8482 -0.3677 0.6982 0.052 Uiso 1 1 calc R
C29 C 0.6816(4) -0.3235(5) 0.6876(4) 0.0328(15) Uani 1 1 d .
C30 C 0.6828(4) -0.2070(4) 0.6112(4) 0.0332(16) Uani 1 1 d .
H30A H 0.7334 -0.1774 0.6269 0.040 Uiso 1 1 calc R
H30B H 0.7119 -0.2014 0.5397 0.040 Uiso 1 1 calc R
C31 C 0.2539(5) -0.3684(5) 0.7294(5) 0.050(2) Uani 1 1 d .
H31 H 0.2900 -0.3822 0.6705 0.060 Uiso 1 1 calc R
C32 C 0.1547(5) -0.4117(5) 0.7889(7) 0.063(2) Uani 1 1 d .
H32 H 0.1252 -0.4543 0.7722 0.076 Uiso 1 1 calc R
C33 C 0.1027(6) -0.3876(6) 0.8741(7) 0.065(3) Uani 1 1 d .
H33 H 0.0355 -0.4137 0.9160 0.079 Uiso 1 1 calc R
C34 C 0.1484(5) -0.3257(6) 0.8979(6) 0.060(2) Uani 1 1 d .
H34 H 0.1129 -0.3103 0.9559 0.071 Uiso 1 1 calc R
C35 C 0.2480(5) -0.2862(5) 0.8345(6) 0.0443(19) Uani 1 1 d .
C36 C 0.3025(5) -0.2169(5) 0.8565(5) 0.0473(19) Uani 1 1 d .
H36A H 0.2525 -0.1498 0.8488 0.057 Uiso 1 1 calc R
H36B H 0.3153 -0.2546 0.9287 0.057 Uiso 1 1 calc R
C37 C 0.9185(8) -0.4408(7) 0.3974(7) 0.113(3) Uani 1 1 d .
H37A H 0.9976 -0.4712 0.3974 0.136 Uiso 1 1 calc R
H37B H 0.9017 -0.4249 0.3302 0.136 Uiso 1 1 calc R
C38 C 1.0674(6) -0.1329(6) 0.1311(7) 0.094(3) Uani 1 1 d .
H38A H 1.0970 -0.0999 0.0552 0.112 Uiso 1 1 calc R
H38B H 1.0151 -0.1800 0.1444 0.112 Uiso 1 1 calc R
Cl1 Cl 0.95709(12) 0.65303(14) 0.13690(15) 0.0566(5) Uani 1 1 d .
Cl2 Cl 0.8289(3) -0.5334(2) 0.5070(3) 0.1807(17) Uani 1 1 d .
Cl3 Cl 0.88809(18) -0.32407(19) 0.4182(2) 0.0984(8) Uani 1 1 d .
Cl4 Cl 1.17952(18) -0.21049(19) 0.1981(2) 0.1024(8) Uani 1 1 d .
Cl5 Cl 0.99568(19) -0.0325(2) 0.1718(3) 0.1281(11) Uani 1 1 d .
C22 C 0.3996(5) 0.3864(5) 0.6546(6) 0.0500(19) Uani 1 1 d .
H22 H 0.3520 0.4477 0.6187 0.060 Uiso 1 1 calc R

loop_
_atom_site_aniso_label
_atom_site_aniso_U_11
_atom_site_aniso_U_22
_atom_site_aniso_U_33
_atom_site_aniso_U_23
_atom_site_aniso_U_13
_atom_site_aniso_U_12
Co1 0.0279(6) 0.0282(7) 0.0301(8) -0.0107(6) -0.0094(5) -0.0027(5)
Co2 0.0329(4) 0.0329(5) 0.0309(6) -0.0109(4) -0.0122(4) 0.0015(4)
Co3 0.0325(4) 0.0322(5) 0.0364(6) -0.0134(4) -0.0120(4) -0.0020(4)
Co4 0.0281(4) 0.0317(5) 0.0328(6) -0.0098(4) -0.0073(4) -0.0035(3)
O1 0.027(2) 0.033(2) 0.025(2) -0.013(2) -0.0082(18) 0.0064(17)
O2 0.040(2) 0.036(3) 0.042(3) -0.004(2) -0.022(2) -0.0014(19)
O3 0.0201(19) 0.031(2) 0.029(2) -0.0101(19) -0.0052(17) -0.0018(16)
O4 0.039(2) 0.031(2) 0.036(3) -0.018(2) -0.009(2) 0.0050(19)
O5 0.0176(18) 0.030(2) 0.028(2) -0.0105(19) -0.0078(17) 0.0029(16)
O6 0.034(2) 0.045(3) 0.034(3) -0.022(2) 0.002(2) -0.0076(19)
N1 0.046(3) 0.039(3) 0.032(4) -0.019(3) -0.012(3) 0.001(2)
N2 0.040(3) 0.035(3) 0.019(3) -0.011(3) -0.009(2) 0.006(2)
N3 0.041(3) 0.041(3) 0.037(4) -0.019(3) -0.012(3) -0.005(3)
N4 0.035(3) 0.036(3) 0.043(4) -0.023(3) -0.014(3) 0.004(2)
N5 0.035(3) 0.031(3) 0.040(4) -0.010(3) -0.013(3) -0.006(2)
N6 0.033(3) 0.029(3) 0.055(4) -0.009(3) -0.015(3) -0.003(2)
C1 0.063(4) 0.052(5) 0.050(5) -0.031(4) -0.012(4) 0.015(4)
C2 0.080(5) 0.055(5) 0.046(5) -0.024(4) -0.026(4) 0.014(4)
C3 0.059(4) 0.053(5) 0.052(5) -0.035(4) 0.002(4) 0.001(4)
C4 0.046(4) 0.037(4) 0.038(5) -0.018(4) -0.009(3) 0.000(3)
C5 0.026(3) 0.031(4) 0.046(5) -0.015(3) -0.011(3) 0.001(3)
C6 0.035(3) 0.032(4) 0.042(5) -0.018(3) -0.012(3) -0.004(3)
C7 0.038(3) 0.057(5) 0.026(4) -0.022(4) -0.007(3) 0.000(3)
C8 0.053(4) 0.034(4) 0.020(4) -0.005(3) -0.005(3) 0.005(3)
C9 0.054(4) 0.043(5) 0.043(5) -0.016(4) -0.024(4) 0.016(3)
C10 0.034(3) 0.050(5) 0.038(4) -0.016(4) -0.020(3) 0.004(3)
C11 0.032(3) 0.039(4) 0.036(4) -0.017(3) -0.012(3) 0.001(3)
C12 0.034(3) 0.039(4) 0.044(4) -0.021(3) -0.017(3) 0.003(3)
C13 0.051(4) 0.058(5) 0.068(6) -0.030(4) -0.016(4) -0.014(4)
C14 0.047(5) 0.090(7) 0.134(9) -0.068(6) -0.012(5) -0.025(4)
C15 0.029(4) 0.087(6) 0.139(9) -0.071(6) -0.009(5) -0.009(4)
C16 0.029(4) 0.056(5) 0.085(6) -0.037(4) -0.008(4) -0.003(3)
C17 0.028(3) 0.031(4) 0.046(5) -0.011(3) -0.018(3) -0.003(3)
C18 0.025(3) 0.030(4) 0.030(4) -0.012(3) -0.008(3) 0.003(3)
C19 0.052(4) 0.043(5) 0.054(5) -0.024(4) -0.020(4) 0.003(3)
C20 0.072(5) 0.058(5) 0.051(5) -0.033(4) -0.027(4) 0.007(4)
C21 0.076(5) 0.046(5) 0.042(5) -0.026(4) -0.018(4) 0.011(4)
C23 0.040(4) 0.032(4) 0.037(4) -0.012(3) -0.010(3) -0.003(3)
C24 0.046(4) 0.037(4) 0.039(5) -0.017(4) -0.006(3) -0.002(3)
C25 0.042(4) 0.035(4) 0.053(5) -0.010(4) -0.014(3) -0.002(3)
C26 0.055(4) 0.030(4) 0.045(5) 0.008(3) -0.011(4) -0.002(3)
C27 0.053(4) 0.044(5) 0.055(5) -0.014(4) -0.023(4) 0.012(4)
C28 0.037(3) 0.047(5) 0.040(4) -0.019(4) -0.009(3) 0.005(3)
C29 0.032(3) 0.033(4) 0.032(4) -0.014(3) -0.010(3) 0.002(3)
C30 0.029(3) 0.032(4) 0.032(4) -0.011(3) -0.007(3) 0.003(3)
C31 0.038(4) 0.031(4) 0.065(5) -0.009(4) -0.016(4) 0.003(3)
C32 0.042(4) 0.038(5) 0.089(7) -0.008(5) -0.012(4) -0.013(3)
C33 0.037(4) 0.045(5) 0.081(7) -0.002(5) -0.004(4) -0.011(4)
C34 0.043(4) 0.050(5) 0.052(5) -0.004(4) 0.002(4) -0.002(4)
C35 0.028(3) 0.035(4) 0.046(5) -0.002(4) -0.003(3) -0.003(3)
C36 0.036(3) 0.056(5) 0.028(4) -0.007(4) -0.002(3) 0.002(3)
C37 0.165(9) 0.104(8) 0.063(7) -0.037(6) -0.027(7) 0.001(7)
C38 0.084(6) 0.081(7) 0.136(9) -0.055(6) -0.043(6) -0.004(5)
Cl1 0.0461(9) 0.0615(12) 0.0696(14) -0.0366(11) -0.0139(9) -0.0002(8)
Cl2 0.174(3) 0.086(2) 0.265(5) -0.023(3) -0.124(3) -0.005(2)
Cl3 0.1000(16) 0.0910(18) 0.125(2) -0.0568(17) -0.0558(16) 0.0122(13)
Cl4 0.0972(16) 0.0926(19) 0.120(2) -0.0404(16) -0.0455(16) -0.0020(13)
Cl5 0.0923(16) 0.114(2) 0.218(3) -0.108(2) -0.041(2) 0.0050(15)
C22 0.063(4) 0.031(4) 0.053(5) -0.018(4) -0.018(4) 0.004(3)

loop_
_atom_type_symbol
_atom_type_description
_atom_type_scat_dispersion_real
_atom_type_scat_dispersion_imag
_atom_type_scat_source
Co Co 0.3494 0.9721 'International Tables Vol C Tables 4.2.6.8 and 6.1.1.4'
O O 0.0106 0.0060 'International Tables Vol C Tables 4.2.6.8 and 6.1.1.4'
N N 0.0061 0.0033 'International Tables Vol C Tables 4.2.6.8 and 6.1.1.4'
C C 0.0033 0.0016 'International Tables Vol C Tables 4.2.6.8 and 6.1.1.4'
Cl Cl 0.1484 0.1585 'International Tables Vol C Tables 4.2.6.8 and 6.1.1.4'
H H 0.0000 0.0000 'International Tables Vol C Tables 4.2.6.8 and 6.1.1.4'

loop_
_geom_angle_atom_site_label_1
_geom_angle_atom_site_label_2
_geom_angle_atom_site_label_3
_geom_angle
_geom_angle_site_symmetry_1
_geom_angle_site_symmetry_3
O1 Co1 O1 180.00(8) . 2_656
O1 Co1 O3 84.22(14) . .
O1 Co1 O3 95.78(14) 2_656 .
O1 Co1 O3 95.78(14) . 2_656
O1 Co1 O3 84.22(14) 2_656 2_656
O3 Co1 O3 180.00(18) . 2_656
O1 Co1 O5 96.76(13) . 2_656
O1 Co1 O5 83.24(13) 2_656 2_656
O3 Co1 O5 84.30(12) . 2_656
O3 Co1 O5 95.70(12) 2_656 2_656
O1 Co1 O5 83.24(13) . .
O1 Co1 O5 96.76(13) 2_656 .
O3 Co1 O5 95.70(12) . .
O3 Co1 O5 84.30(12) 2_656 .
O5 Co1 O5 180.0(3) 2_656 .
O6 Co2 O2 171.23(14) . .
O6 Co2 O1 105.27(14) . .
O2 Co2 O1 81.11(13) . .
O6 Co2 N2 96.79(17) . .
O2 Co2 N2 76.57(16) . .
O1 Co2 N2 157.64(17) . .
O6 Co2 N1 93.69(17) . .
O2 Co2 N1 93.43(17) . .
O1 Co2 N1 79.13(16) . .
N2 Co2 N1 103.33(18) . .
O6 Co2 O5 78.98(14) . .
O2 Co2 O5 96.12(14) . .
O1 Co2 O5 82.84(13) . .
N2 Co2 O5 98.14(15) . .
N1 Co2 O5 158.01(14) . .
O2 Co3 O4 170.78(15) . .
O2 Co3 O3 105.44(15) . .
O4 Co3 O3 80.91(14) . .
O2 Co3 N3 92.22(16) . .
O4 Co3 N3 95.63(16) . .
O3 Co3 N3 78.79(17) . .
O2 Co3 N4 96.94(18) . .
O4 Co3 N4 76.29(17) . .
O3 Co3 N4 157.09(16) . .
N3 Co3 N4 105.53(19) . .
O2 Co3 O1 78.84(13) . .
O4 Co3 O1 95.69(13) . .
O3 Co3 O1 82.14(13) . .
N3 Co3 O1 155.95(17) . .
N4 Co3 O1 97.74(15) . .
O4 Co4 O6 170.87(13) 2_656 .
O4 Co4 O5 105.85(15) 2_656 .
O6 Co4 O5 80.71(14) . .
O4 Co4 N6 95.4(2) 2_656 .
O6 Co4 N6 77.7(2) . .
O5 Co4 N6 158.3(2) . .
O4 Co4 N5 93.94(16) 2_656 .
O6 Co4 N5 93.52(16) . .
O5 Co4 N5 79.40(15) . .
N6 Co4 N5 103.81(17) . .
O4 Co4 O3 78.99(14) 2_656 2_656
O6 Co4 O3 95.74(14) . 2_656
O5 Co4 O3 83.41(12) . 2_656
N6 Co4 O3 96.70(14) . 2_656
N5 Co4 O3 158.88(16) . 2_656
C6 O1 Co2 111.9(3) . .
C6 O1 Co1 130.3(3) . .
Co2 O1 Co1 99.35(15) . .
C6 O1 Co3 117.9(3) . .
Co2 O1 Co3 96.39(12) . .
Co1 O1 Co3 94.84(13) . .
C12 O2 Co3 135.8(3) . .
C12 O2 Co2 119.4(3) . .
Co3 O2 Co2 103.23(14) . .
C18 O3 Co3 112.2(3) . .
C18 O3 Co1 131.0(3) . .
Co3 O3 Co1 98.67(14) . .
C18 O3 Co4 118.2(3) . 2_656
Co3 O3 Co4 95.81(14) . 2_656
Co1 O3 Co4 94.27(11) . 2_656
C24 O4 Co4 132.2(3) . 2_656
C24 O4 Co3 118.6(4) . .
Co4 O4 Co3 103.90(17) 2_656 .
C30 O5 Co4 111.8(3) . .
C30 O5 Co1 132.0(3) . .
Co4 O5 Co1 97.77(12) . .
C30 O5 Co2 117.7(3) . .
Co4 O5 Co2 96.57(13) . .
Co1 O5 Co2 94.38(13) . .
C36 O6 Co2 134.9(4) . .
C36 O6 Co4 119.2(4) . .
Co2 O6 Co4 103.20(16) . .
C5 N1 C1 119.1(5) . .
C5 N1 Co2 112.8(4) . .
C1 N1 Co2 128.1(4) . .
C11 N2 C7 118.0(4) . .
C11 N2 Co2 116.6(4) . .
C7 N2 Co2 125.3(4) . .
C17 N3 C13 117.9(5) . .
C17 N3 Co3 113.5(4) . .
C13 N3 Co3 128.6(5) . .
C23 N4 C19 116.3(5) . .
C23 N4 Co3 116.1(4) . .
C19 N4 Co3 126.6(4) . .
C29 N5 C25 118.8(4) . .
C29 N5 Co4 112.6(4) . .
C25 N5 Co4 128.6(4) . .
C31 N6 C35 118.3(6) . .
C31 N6 Co4 126.1(5) . .
C35 N6 Co4 115.5(4) . .
N1 C1 C2 122.9(6) . .
N1 C1 H1 118.5 . .
C2 C1 H1 118.5 . .
C1 C2 C3 118.6(7) . .
C1 C2 H2 120.7 . .
C3 C2 H2 120.7 . .
C4 C3 C2 119.0(6) . .
C4 C3 H3 120.5 . .
C2 C3 H3 120.5 . .
C3 C4 C5 119.8(6) . .
C3 C4 H4 120.1 . .
C5 C4 H4 120.1 . .
N1 C5 C4 120.5(6) . .
N1 C5 C6 117.1(5) . .
C4 C5 C6 122.4(5) . .
O1 C6 C5 111.7(4) . .
O1 C6 H6A 109.3 . .
C5 C6 H6A 109.3 . .
O1 C6 H6B 109.3 . .
C5 C6 H6B 109.3 . .
H6A C6 H6B 108.0 . .
N2 C7 C8 123.4(6) . .
N2 C7 H7 118.3 . .
C8 C7 H7 118.3 . .
C7 C8 C9 117.4(6) . .
C7 C8 H8 121.3 . .
C9 C8 H8 121.3 . .
C10 C9 C8 120.2(5) . .
C10 C9 H9 119.9 . .
C8 C9 H9 119.9 . .
C9 C10 C11 119.3(6) . .
C9 C10 H10 120.4 . .
C11 C10 H10 120.4 . .
N2 C11 C10 121.6(6) . .
N2 C11 C12 115.5(5) . .
C10 C11 C12 122.8(5) . .
O2 C12 C11 111.5(5) . .
O2 C12 H12A 109.3 . .
C11 C12 H12A 109.3 . .
O2 C12 H12B 109.3 . .
C11 C12 H12B 109.3 . .
H12A C12 H12B 108.0 . .
N3 C13 C14 122.3(7) . .
N3 C13 H13 118.8 . .
C14 C13 H13 118.8 . .
C15 C14 C13 119.2(7) . .
C15 C14 H14 120.4 . .
C13 C14 H14 120.4 . .
C14 C15 C16 119.4(7) . .
C14 C15 H15 120.3 . .
C16 C15 H15 120.3 . .
C15 C16 C17 118.7(7) . .
C15 C16 H16 120.6 . .
C17 C16 H16 120.6 . .
N3 C17 C16 122.3(6) . .
N3 C17 C18 116.4(5) . .
C16 C17 C18 121.3(6) . .
O3 C18 C17 112.7(5) . .
O3 C18 H18A 109.1 . .
C17 C18 H18A 109.1 . .
O3 C18 H18B 109.1 . .
C17 C18 H18B 109.1 . .
H18A C18 H18B 107.8 . .
N4 C19 C20 123.9(6) . .
N4 C19 H19 118.1 . .
C20 C19 H19 118.1 . .
C21 C20 C19 118.4(7) . .
C21 C20 H20 120.8 . .
C19 C20 H20 120.8 . .
C20 C21 C22 119.3(7) . .
C20 C21 H21 120.4 . .
C22 C21 H21 120.4 . .
N4 C23 C22 123.0(6) . .
N4 C23 C24 115.0(6) . .
C22 C23 C24 122.0(5) . .
O4 C24 C23 111.2(5) . .
O4 C24 H24A 109.4 . .
C23 C24 H24A 109.4 . .
O4 C24 H24B 109.4 . .
C23 C24 H24B 109.4 . .
H24A C24 H24B 108.0 . .
N5 C25 C26 122.9(6) . .
N5 C25 H25 118.5 . .
C26 C25 H25 118.5 . .
C25 C26 C27 119.3(6) . .
C25 C26 H26 120.3 . .
C27 C26 H26 120.3 . .
C28 C27 C26 119.0(6) . .
C28 C27 H27 120.5 . .
C26 C27 H27 120.5 . .
C27 C28 C29 119.4(6) . .
C27 C28 H28 120.3 . .
C29 C28 H28 120.3 . .
N5 C29 C28 120.5(5) . .
N5 C29 C30 116.8(4) . .
C28 C29 C30 122.7(5) . .
O5 C30 C29 112.3(4) . .
O5 C30 H30A 109.1 . .
C29 C30 H30A 109.1 . .
O5 C30 H30B 109.1 . .
C29 C30 H30B 109.1 . .
H30A C30 H30B 107.9 . .
N6 C31 C32 124.5(7) . .
N6 C31 H31 117.7 . .
C32 C31 H31 117.7 . .
C33 C32 C31 115.9(7) . .
C33 C32 H32 122.0 . .
C31 C32 H32 122.0 . .
C34 C33 C32 121.1(7) . .
C34 C33 H33 119.5 . .
C32 C33 H33 119.5 . .
C33 C34 C35 119.2(8) . .
C33 C34 H34 120.4 . .
C35 C34 H34 120.4 . .
N6 C35 C34 121.0(7) . .
N6 C35 C36 117.2(5) . .
C34 C35 C36 121.7(7) . .
O6 C36 C35 109.7(5) . .
O6 C36 H36A 109.7 . .
C35 C36 H36A 109.7 . .
O6 C36 H36B 109.7 . .
C35 C36 H36B 109.7 . .
H36A C36 H36B 108.2 . .
Cl3 C37 Cl2 105.2(5) . .
Cl3 C37 H37A 110.7 . .
Cl2 C37 H37A 110.7 . .
Cl3 C37 H37B 110.7 . .
Cl2 C37 H37B 110.7 . .
H37A C37 H37B 108.8 . .
Cl5 C38 Cl4 111.8(5) . .
Cl5 C38 H38A 109.3 . .
Cl4 C38 H38A 109.3 . .
Cl5 C38 H38B 109.3 . .
Cl4 C38 H38B 109.3 . .
H38A C38 H38B 107.9 . .
C21 C22 C23 119.1(6) . .
C21 C22 H22 120.4 . .
C23 C22 H22 120.4 . .

loop_
_geom_bond_atom_site_label_1
_geom_bond_atom_site_label_2
_geom_bond_distance
_geom_bond_site_symmetry_2
Co1 O1 2.101(4) .
Co1 O1 2.101(4) 2_656
Co1 O3 2.103(3) .
Co1 O3 2.103(3) 2_656
Co1 O5 2.135(3) 2_656
Co1 O5 2.135(3) .
Co2 O6 1.995(4) .
Co2 O2 2.058(4) .
Co2 O1 2.061(3) .
Co2 N2 2.123(4) .
Co2 N1 2.124(5) .
Co2 O5 2.190(4) .
Co3 O2 2.002(3) .
Co3 O4 2.049(3) .
Co3 O3 2.080(4) .
Co3 N3 2.128(5) .
Co3 N4 2.138(5) .
Co3 O1 2.207(3) .
Co4 O4 1.995(4) 2_656
Co4 O6 2.055(4) .
Co4 O5 2.061(3) .
Co4 N6 2.108(5) .
Co4 N5 2.130(4) .
Co4 O3 2.210(3) 2_656
O1 C6 1.418(6) .
O2 C12 1.379(5) .
O3 C18 1.398(5) .
O3 Co4 2.210(3) 2_656
O4 C24 1.386(6) .
O4 Co4 1.995(4) 2_656
O5 C30 1.422(5) .
O6 C36 1.404(6) .
N1 C5 1.331(6) .
N1 C1 1.345(7) .
N2 C11 1.337(6) .
N2 C7 1.365(7) .
N3 C17 1.329(7) .
N3 C13 1.339(7) .
N4 C23 1.323(6) .
N4 C19 1.352(7) .
N5 C29 1.343(6) .
N5 C25 1.344(7) .
N6 C31 1.332(7) .
N6 C35 1.348(8) .
C1 C2 1.366(8) .
C1 H1 0.9300 .
C2 C3 1.385(8) .
C2 H2 0.9300 .
C3 C4 1.363(8) .
C3 H3 0.9300 .
C4 C5 1.410(8) .
C4 H4 0.9300 .
C5 C6 1.498(8) .
C6 H6A 0.9700 .
C6 H6B 0.9700 .
C7 C8 1.373(7) .
C7 H7 0.9300 .
C8 C9 1.386(8) .
C8 H8 0.9300 .
C9 C10 1.373(8) .
C9 H9 0.9300 .
C10 C11 1.391(7) .
C10 H10 0.9300 .
C11 C12 1.507(8) .
C12 H12A 0.9700 .
C12 H12B 0.9700 .
C13 C14 1.379(8) .
C13 H13 0.9300 .
C14 C15 1.355(10) .
C14 H14 0.9300 .
C15 C16 1.364(9) .
C15 H15 0.9300 .
C16 C17 1.390(7) .
C16 H16 0.9300 .
C17 C18 1.507(7) .
C18 H18A 0.9700 .
C18 H18B 0.9700 .
C19 C20 1.369(8) .
C19 H19 0.9300 .
C20 C21 1.359(8) .
C20 H20 0.9300 .
C21 C22 1.363(8) .
C21 H21 0.9300 .
C23 C22 1.384(8) .
C23 C24 1.526(8) .
C24 H24A 0.9700 .
C24 H24B 0.9700 .
C25 C26 1.359(7) .
C25 H25 0.9300 .
C26 C27 1.374(8) .
C26 H26 0.9300 .
C27 C28 1.371(8) .
C27 H27 0.9300 .
C28 C29 1.409(7) .
C28 H28 0.9300 .
C29 C30 1.494(7) .
C30 H30A 0.9700 .
C30 H30B 0.9700 .
C31 C32 1.390(8) .
C31 H31 0.9300 .
C32 C33 1.378(10) .
C32 H32 0.9300 .
C33 C34 1.371(9) .
C33 H33 0.9300 .
C34 C35 1.386(8) .
C34 H34 0.9300 .
C35 C36 1.517(9) .
C36 H36A 0.9700 .
C36 H36B 0.9700 .
C37 Cl3 1.749(9) .
C37 Cl2 1.808(9) .
C37 H37A 0.9700 .
C37 H37B 0.9700 .
C38 Cl5 1.735(8) .
C38 Cl4 1.763(7) .
C38 H38A 0.9700 .
C38 H38B 0.9700 .
C22 H22 0.9300 .
